data_7026351
loop_
_publ_author_name
'Fliedel, Christophe'
'Sabbatini, Alessandra'
'Braunstein, Pierre'

_publ_section_title
;
 Synthesis of N,N'-bis(thioether)-functionalized imidazolium salts: their
 reactivity towards Ag and Pd complexes and first S,C(NHC),S free carbene.
;
_journal_issue 37
_journal_name_full 'Dalton transactions (Cambridge, England : 2003)'
_journal_page_first 8820
_journal_page_last 8828
_journal_paper_doi 10.1039/c0dt00351d
_journal_volume 39
_journal_year 2010
_chemical_formula_moiety 'C16 H22 Cl2 N2 Pd S, C H2 Cl2'
_chemical_formula_sum 'C17 H24 Cl4 N2 Pd S'
_chemical_formula_weight 536.64
_space_group_IT_number 14
_symmetry_cell_setting monoclinic
_symmetry_Int_Tables_number 14
_symmetry_space_group_name_Hall '-P 2ybc'
_symmetry_space_group_name_H-M 'P 1 21/c 1'
_atom_sites_solution_hydrogens geom
_atom_sites_solution_primary direct
_atom_sites_solution_secondary difmap
_audit_creation_method SHELXL-97
_cell_angle_alpha 90.00
_cell_angle_beta 103.886(4)
_cell_angle_gamma 90.00
_cell_formula_units_Z 4
_cell_length_a 12.778(1)
_cell_length_b 11.845(1)
_cell_length_c 14.879(2)
_cell_measurement_reflns_used 31920
_cell_measurement_temperature 173(2)
_cell_measurement_theta_max 27.485
_cell_measurement_theta_min 0.998
_cell_volume 2186.2(4)
_computing_cell_refinement 'HKL Scalepack (Otwinowski & Minor 1997)'
_computing_data_reduction 'HKL Denzo and Scalepack (Otwinowski & Minor 1997)'
_computing_molecular_graphics ORTEP-3
_computing_publication_material PLATON
_computing_structure_refinement 'SHELXL-97 (Sheldrick, 1997)'
_computing_structure_solution 'SHELXS-97 (Sheldrick, 1997)'
_diffrn_ambient_temperature 173(2)
_diffrn_detector_area_resol_mean 9
_diffrn_measured_fraction_theta_full 0.997
_diffrn_measured_fraction_theta_max 0.997
_diffrn_measurement_device_type KappaCCD
_diffrn_measurement_method CCD
_diffrn_radiation_monochromator graphite
_diffrn_radiation_type MoK\a
_diffrn_radiation_wavelength 0.71073
_diffrn_reflns_av_R_equivalents 0.0413
_diffrn_reflns_av_sigmaI/netI 0.0666
_diffrn_reflns_limit_h_max 17
_diffrn_reflns_limit_h_min 0
_diffrn_reflns_limit_k_max 16
_diffrn_reflns_limit_k_min 0
_diffrn_reflns_limit_l_max 19
_diffrn_reflns_limit_l_min -20
_diffrn_reflns_number 12428
_diffrn_reflns_theta_full 29.12
_diffrn_reflns_theta_max 29.12
_diffrn_reflns_theta_min 2.90
_diffrn_source 'fine-focus sealed tube'
_exptl_absorpt_coefficient_mu 1.437
_exptl_absorpt_correction_T_max 0.801
_exptl_absorpt_correction_T_min 0.720
_exptl_absorpt_correction_type multi-scan
_exptl_absorpt_process_details
;
[c.f. r.h. blessing, acta cryst. (1995), a51, 33-38]
;
_exptl_crystal_colour colorless
_exptl_crystal_density_diffrn 1.631
_exptl_crystal_density_method 'not measured'
_exptl_crystal_description plate
_exptl_crystal_F_000 1080
_exptl_crystal_size_max 0.25
_exptl_crystal_size_mid 0.25
_exptl_crystal_size_min 0.13
_refine_diff_density_max 1.266
_refine_diff_density_min -1.126
_refine_diff_density_rms 0.129
_refine_ls_extinction_method none
_refine_ls_goodness_of_fit_ref 1.045
_refine_ls_hydrogen_treatment constr
_refine_ls_matrix_type full
_refine_ls_number_parameters 230
_refine_ls_number_reflns 5857
_refine_ls_number_restraints 0
_refine_ls_restrained_S_all 1.045
_refine_ls_R_factor_all 0.0964
_refine_ls_R_factor_gt 0.0490
_refine_ls_shift/su_max 0.001
_refine_ls_shift/su_mean 0.000
_refine_ls_structure_factor_coef Fsqd
_refine_ls_weighting_details 'calc w=1/[\s^2^(Fo^2^)+(0.0686P)^2^+0.0000P] where P=(Fo^2^+2Fc^2^)/3'
_refine_ls_weighting_scheme calc
_refine_ls_wR_factor_gt 0.1138
_refine_ls_wR_factor_ref 0.1348
_reflns_number_gt 3740
_reflns_number_total 5857
_reflns_threshold_expression >2sigma(I)
_cod_data_source_file c0dt00351d.txt
_cod_data_source_block CF_100216
_cod_original_cell_volume 2186.0(3)
_cod_original_sg_symbol_H-M 'P 21/c'
_cod_database_code 7026351

loop_
_symmetry_equiv_pos_as_xyz
'x, y, z'
'-x, y+1/2, -z+1/2'
'-x, -y, -z'
'x, -y-1/2, z-1/2'

loop_
_atom_site_label
_atom_site_type_symbol
_atom_site_fract_x
_atom_site_fract_y
_atom_site_fract_z
_atom_site_U_iso_or_equiv
_atom_site_adp_type
_atom_site_occupancy
_atom_site_symmetry_multiplicity
_atom_site_calc_flag
_atom_site_refinement_flags
Pd1 Pd 0.14549(2) 0.17307(3) 0.929993(18) 0.03042(12) Uani 1 1 d .
C1 C 0.2509(3) 0.2557(3) 1.0264(2) 0.0314(9) Uani 1 1 d .
C2 C 0.3880(4) 0.3599(4) 1.1045(3) 0.0424(11) Uani 1 1 d .
H2 H 0.4497 0.4045 1.1174 0.051 Uiso 1 1 calc R
C3 C 0.3347(4) 0.3238(3) 1.1654(3) 0.0410(10) Uani 1 1 d .
H3 H 0.3514 0.3389 1.2285 0.049 Uiso 1 1 calc R
C4 C 0.1594(4) 0.2213(4) 1.1526(3) 0.0451(11) Uani 1 1 d .
H4A H 0.1751 0.2347 1.2188 0.054 Uiso 1 1 calc R
H4B H 0.1491 0.1408 1.1422 0.054 Uiso 1 1 calc R
C5 C 0.0570(4) 0.2833(4) 1.1058(3) 0.0505(12) Uani 1 1 d .
H5A H 0.0706 0.3639 1.1104 0.061 Uiso 1 1 calc R
H5B H 0.0016 0.2667 1.1385 0.061 Uiso 1 1 calc R
C6 C -0.0802(3) 0.1282(4) 0.9969(3) 0.0462(11) Uani 1 1 d .
H6A H -0.0878 0.0779 0.9443 0.055 Uiso 1 1 calc R
H6B H -0.0473 0.0859 1.0524 0.055 Uiso 1 1 calc R
C7 C -0.1894(4) 0.1687(4) 1.0032(4) 0.0664(16) Uani 1 1 d .
H7A H -0.1821 0.2180 1.0555 0.100 Uiso 1 1 calc R
H7B H -0.2333 0.1051 1.0103 0.100 Uiso 1 1 calc R
H7C H -0.2228 0.2088 0.9477 0.100 Uiso 1 1 calc R
C8 C 0.3633(3) 0.3532(3) 0.9335(3) 0.0342(9) Uani 1 1 d .
C9 C 0.2959(4) 0.4302(4) 0.8756(3) 0.0398(10) Uani 1 1 d .
C10 C 0.3283(4) 0.4628(4) 0.7959(3) 0.0489(12) Uani 1 1 d .
H10 H 0.2844 0.5120 0.7548 0.059 Uiso 1 1 calc R
C11 C 0.4215(4) 0.4257(4) 0.7754(3) 0.0502(12) Uani 1 1 d .
C12 C 0.4879(4) 0.3524(4) 0.8366(3) 0.0514(13) Uani 1 1 d .
H12 H 0.5520 0.3279 0.8240 0.062 Uiso 1 1 calc R
C13 C 0.4596(3) 0.3147(4) 0.9170(3) 0.0445(11) Uani 1 1 d .
C14 C 0.5320(4) 0.2344(5) 0.9808(3) 0.0590(14) Uani 1 1 d .
H14A H 0.5818 0.2010 0.9494 0.089 Uiso 1 1 calc R
H14B H 0.4894 0.1762 0.9996 0.089 Uiso 1 1 calc R
H14C H 0.5713 0.2745 1.0345 0.089 Uiso 1 1 calc R
C15 C 0.4538(5) 0.4656(5) 0.6885(4) 0.0761(17) Uani 1 1 d .
H15A H 0.4050 0.4348 0.6348 0.114 Uiso 1 1 calc R
H15B H 0.5258 0.4407 0.6903 0.114 Uiso 1 1 calc R
H15C H 0.4511 0.5466 0.6856 0.114 Uiso 1 1 calc R
C16 C 0.1939(4) 0.4753(4) 0.8957(3) 0.0531(12) Uani 1 1 d .
H16A H 0.1370 0.4212 0.8764 0.080 Uiso 1 1 calc R
H16B H 0.1743 0.5447 0.8626 0.080 Uiso 1 1 calc R
H16C H 0.2052 0.4889 0.9609 0.080 Uiso 1 1 calc R
C17 C 0.1711(4) 0.6408(4) 1.2369(3) 0.0550(12) Uani 1 1 d .
H17A H 0.1009 0.6764 1.2170 0.066 Uiso 1 1 calc R
H17B H 0.1685 0.5889 1.2867 0.066 Uiso 1 1 calc R
S1 S 0.00711(8) 0.24583(9) 0.98434(7) 0.0383(3) Uani 1 1 d .
Cl1 Cl 0.01672(8) 0.08693(10) 0.80844(7) 0.0457(3) Uani 1 1 d .
Cl2 Cl 0.28598(8) 0.08872(9) 0.88276(7) 0.0404(3) Uani 1 1 d .
Cl3 Cl 0.26929(14) 0.74376(13) 1.27675(10) 0.0801(4) Uani 1 1 d .
Cl4 Cl 0.20101(12) 0.56621(11) 1.14383(9) 0.0654(4) Uani 1 1 d .
N1 N 0.3351(3) 0.3190(3) 1.0180(2) 0.0311(7) Uani 1 1 d .
N2 N 0.2494(3) 0.2592(3) 1.11671(19) 0.0340(8) Uani 1 1 d .

loop_
_atom_site_aniso_label
_atom_site_aniso_U_11
_atom_site_aniso_U_22
_atom_site_aniso_U_33
_atom_site_aniso_U_23
_atom_site_aniso_U_13
_atom_site_aniso_U_12
Pd1 0.03060(18) 0.0367(2) 0.02484(17) 0.00080(13) 0.00832(12) -0.00158(13)
C1 0.031(2) 0.036(2) 0.0272(19) 0.0000(17) 0.0081(15) 0.0099(18)
C2 0.042(2) 0.045(3) 0.033(2) -0.014(2) -0.0045(19) -0.001(2)
C3 0.046(2) 0.044(3) 0.030(2) -0.0082(19) 0.0021(18) 0.007(2)
C4 0.053(3) 0.058(3) 0.028(2) 0.001(2) 0.0156(19) -0.001(2)
C5 0.050(3) 0.062(3) 0.044(2) -0.002(2) 0.021(2) 0.011(2)
C6 0.042(2) 0.056(3) 0.045(2) 0.010(2) 0.0183(19) -0.001(2)
C7 0.046(3) 0.075(4) 0.088(4) 0.036(3) 0.035(3) 0.012(3)
C8 0.036(2) 0.034(2) 0.032(2) -0.0055(18) 0.0071(17) -0.0069(18)
C9 0.050(3) 0.035(2) 0.032(2) -0.0062(19) 0.0063(18) -0.008(2)
C10 0.061(3) 0.041(3) 0.039(2) -0.002(2) 0.002(2) -0.015(2)
C11 0.059(3) 0.051(3) 0.045(3) -0.012(2) 0.020(2) -0.028(2)
C12 0.039(2) 0.066(3) 0.054(3) -0.016(3) 0.021(2) -0.023(2)
C13 0.035(2) 0.055(3) 0.043(2) -0.012(2) 0.0102(19) -0.015(2)
C14 0.037(3) 0.082(4) 0.058(3) -0.005(3) 0.011(2) 0.006(3)
C15 0.100(5) 0.077(4) 0.062(3) -0.005(3) 0.041(3) -0.032(4)
C16 0.057(3) 0.051(3) 0.048(3) 0.010(2) 0.006(2) 0.014(2)
C17 0.064(3) 0.052(3) 0.049(3) 0.011(2) 0.013(2) 0.004(3)
S1 0.0335(5) 0.0445(6) 0.0389(5) 0.0084(5) 0.0129(4) 0.0065(5)
Cl1 0.0420(6) 0.0592(7) 0.0331(5) -0.0025(5) 0.0038(4) -0.0130(5)
Cl2 0.0436(6) 0.0422(6) 0.0417(5) -0.0097(5) 0.0228(4) -0.0057(5)
Cl3 0.0956(11) 0.0684(10) 0.0765(10) -0.0095(8) 0.0210(8) -0.0146(8)
Cl4 0.0894(10) 0.0468(7) 0.0621(8) -0.0003(6) 0.0226(7) 0.0161(7)
N1 0.0274(16) 0.0381(19) 0.0254(15) -0.0041(14) 0.0016(13) -0.0008(14)
N2 0.0407(19) 0.040(2) 0.0215(15) -0.0006(14) 0.0076(13) 0.0077(16)

loop_
_atom_type_symbol
_atom_type_description
_atom_type_scat_dispersion_real
_atom_type_scat_dispersion_imag
_atom_type_scat_source
Pd Pd -0.9988 1.0072 'International Tables Vol C Tables 4.2.6.8 and 6.1.1.4'
C C 0.0033 0.0016 'International Tables Vol C Tables 4.2.6.8 and 6.1.1.4'
S S 0.1246 0.1234 'International Tables Vol C Tables 4.2.6.8 and 6.1.1.4'
Cl Cl 0.1484 0.1585 'International Tables Vol C Tables 4.2.6.8 and 6.1.1.4'
N N 0.0061 0.0033 'International Tables Vol C Tables 4.2.6.8 and 6.1.1.4'
H H 0.0000 0.0000 'International Tables Vol C Tables 4.2.6.8 and 6.1.1.4'

loop_
_geom_angle_atom_site_label_1
_geom_angle_atom_site_label_2
_geom_angle_atom_site_label_3
_geom_angle
C1 Pd1 S1 90.39(11)
C1 Pd1 Cl2 89.48(11)
S1 Pd1 Cl2 175.76(4)
C1 Pd1 Cl1 175.73(11)
S1 Pd1 Cl1 88.73(4)
Cl2 Pd1 Cl1 91.70(4)
N1 C1 N2 106.2(3)
N1 C1 Pd1 129.2(3)
N2 C1 Pd1 124.6(3)
C3 C2 N1 107.8(4)
C3 C2 H2 126.1
N1 C2 H2 126.1
C2 C3 N2 106.8(4)
C2 C3 H3 126.6
N2 C3 H3 126.6
N2 C4 C5 110.7(3)
N2 C4 H4A 109.5
C5 C4 H4A 109.5
N2 C4 H4B 109.5
C5 C4 H4B 109.5
H4A C4 H4B 108.1
C4 C5 S1 113.3(3)
C4 C5 H5A 108.9
S1 C5 H5A 108.9
C4 C5 H5B 108.9
S1 C5 H5B 108.9
H5A C5 H5B 107.7
C7 C6 S1 111.3(3)
C7 C6 H6A 109.4
S1 C6 H6A 109.4
C7 C6 H6B 109.4
S1 C6 H6B 109.4
H6A C6 H6B 108.0
C6 C7 H7A 109.5
C6 C7 H7B 109.5
H7A C7 H7B 109.5
C6 C7 H7C 109.5
H7A C7 H7C 109.5
H7B C7 H7C 109.5
C13 C8 C9 123.1(4)
C13 C8 N1 118.5(4)
C9 C8 N1 118.2(4)
C8 C9 C10 115.9(4)
C8 C9 C16 122.9(4)
C10 C9 C16 121.1(4)
C11 C10 C9 123.3(4)
C11 C10 H10 118.3
C9 C10 H10 118.3
C10 C11 C12 118.7(4)
C10 C11 C15 121.1(5)
C12 C11 C15 120.2(5)
C11 C12 C13 121.1(4)
C11 C12 H12 119.5
C13 C12 H12 119.5
C8 C13 C12 117.8(4)
C8 C13 C14 122.4(4)
C12 C13 C14 119.8(4)
C13 C14 H14A 109.5
C13 C14 H14B 109.5
H14A C14 H14B 109.5
C13 C14 H14C 109.5
H14A C14 H14C 109.5
H14B C14 H14C 109.5
C11 C15 H15A 109.5
C11 C15 H15B 109.5
H15A C15 H15B 109.5
C11 C15 H15C 109.5
H15A C15 H15C 109.5
H15B C15 H15C 109.5
C9 C16 H16A 109.5
C9 C16 H16B 109.5
H16A C16 H16B 109.5
C9 C16 H16C 109.5
H16A C16 H16C 109.5
H16B C16 H16C 109.5
Cl3 C17 Cl4 110.1(3)
Cl3 C17 H17A 109.6
Cl4 C17 H17A 109.6
Cl3 C17 H17B 109.6
Cl4 C17 H17B 109.6
H17A C17 H17B 108.2
C5 S1 C6 99.3(2)
C5 S1 Pd1 109.09(15)
C6 S1 Pd1 107.04(16)
C1 N1 C2 109.3(3)
C1 N1 C8 127.5(3)
C2 N1 C8 122.8(4)
C1 N2 C3 109.9(3)
C1 N2 C4 124.0(3)
C3 N2 C4 124.9(3)

loop_
_geom_bond_atom_site_label_1
_geom_bond_atom_site_label_2
_geom_bond_distance
Pd1 C1 1.976(4)
Pd1 S1 2.2823(11)
Pd1 Cl2 2.3066(10)
Pd1 Cl1 2.3645(10)
C1 N1 1.342(5)
C1 N2 1.349(4)
C2 C3 1.328(6)
C2 N1 1.388(5)
C2 H2 0.9300
C3 N2 1.385(5)
C3 H3 0.9300
C4 N2 1.451(5)
C4 C5 1.515(6)
C4 H4A 0.9700
C4 H4B 0.9700
C5 S1 1.821(4)
C5 H5A 0.9700
C5 H5B 0.9700
C6 C7 1.500(6)
C6 S1 1.822(5)
C6 H6A 0.9700
C6 H6B 0.9700
C7 H7A 0.9600
C7 H7B 0.9600
C7 H7C 0.9600
C8 C13 1.389(6)
C8 C9 1.400(6)
C8 N1 1.446(5)
C9 C10 1.401(6)
C9 C16 1.504(6)
C10 C11 1.371(7)
C10 H10 0.9300
C11 C12 1.389(7)
C11 C15 1.524(6)
C12 C13 1.404(6)
C12 H12 0.9300
C13 C14 1.497(7)
C14 H14A 0.9600
C14 H14B 0.9600
C14 H14C 0.9600
C15 H15A 0.9600
C15 H15B 0.9600
C15 H15C 0.9600
C16 H16A 0.9600
C16 H16B 0.9600
C16 H16C 0.9600
C17 Cl3 1.748(5)
C17 Cl4 1.761(5)
C17 H17A 0.9700
C17 H17B 0.9700
